data_4334648
loop_
_publ_author_name
'Li-Yi Zhang'
'Liang-Jin Xu'
'Xu Zhang'
'Jin-Yun Wang'
'Jia Li'
'Zhong-Ning Chen'

_publ_section_title
;
 Spectroscopic and Phosphorescent Modulation in Triphosphine-Supported
 PtAg2 Heterotrinuclear Alkynyl Complexes
;
_journal_name_full 'Inorganic Chemistry'
_journal_page_first 5167
_journal_page_last 5175
_journal_paper_doi 10.1021/ic4000457
_journal_volume 52
_journal_year 2013
_chemical_formula_sum 'C82 H72 Cl6 Cu2 O8 P6 Pt'
_chemical_formula_weight 1906.09
_chemical_name_systematic
; 
 ? 
;
_space_group_IT_number 2
_symmetry_cell_setting triclinic
_symmetry_space_group_name_Hall '-P 1'
_symmetry_space_group_name_H-M 'P -1'
_atom_sites_solution_hydrogens geom
_atom_sites_solution_primary direct
_atom_sites_solution_secondary difmap
_audit_creation_method SHELXL-97
_cell_angle_alpha 113.848(6)
_cell_angle_beta 107.247(13)
_cell_angle_gamma 99.429(10)
_cell_formula_units_Z 1
_cell_length_a 13.166(2)
_cell_length_b 13.206(2)
_cell_length_c 14.229(3)
_cell_measurement_temperature 293(2)
_cell_volume 2043.9(7)
_computing_structure_refinement 'SHELXL-97 (Sheldrick, 1997)'
_computing_structure_solution 'SHELXS-97 (Sheldrick, 1990)'
_diffrn_ambient_temperature 293(2)
_diffrn_measured_fraction_theta_full 0.961
_diffrn_measured_fraction_theta_max 0.961
_diffrn_radiation_monochromator graphite
_diffrn_radiation_source 'fine-focus sealed tube'
_diffrn_radiation_type MoK\a
_diffrn_radiation_wavelength 0.71073
_diffrn_reflns_av_R_equivalents 0.0763
_diffrn_reflns_av_sigmaI/netI 0.0603
_diffrn_reflns_limit_h_max 17
_diffrn_reflns_limit_h_min -17
_diffrn_reflns_limit_k_max 16
_diffrn_reflns_limit_k_min -17
_diffrn_reflns_limit_l_max 18
_diffrn_reflns_limit_l_min -18
_diffrn_reflns_number 19676
_diffrn_reflns_theta_full 27.51
_diffrn_reflns_theta_max 27.51
_diffrn_reflns_theta_min 2.03
_exptl_absorpt_coefficient_mu 2.597
_exptl_absorpt_correction_T_max 0.695
_exptl_absorpt_correction_T_min 0.1668
_exptl_absorpt_correction_type multi-scan
_exptl_crystal_density_diffrn 1.549
_exptl_crystal_F_000 956
_exptl_crystal_size_max 0.72
_exptl_crystal_size_mid 0.60
_exptl_crystal_size_min 0.55
_refine_diff_density_max 3.399
_refine_diff_density_min -3.283
_refine_diff_density_rms 0.190
_refine_ls_extinction_method none
_refine_ls_goodness_of_fit_ref 1.019
_refine_ls_hydrogen_treatment mixed
_refine_ls_matrix_type full
_refine_ls_number_parameters 475
_refine_ls_number_reflns 9030
_refine_ls_number_restraints 0
_refine_ls_restrained_S_all 1.019
_refine_ls_R_factor_all 0.0662
_refine_ls_R_factor_gt 0.0655
_refine_ls_shift/su_max 0.001
_refine_ls_shift/su_mean 0.000
_refine_ls_structure_factor_coef Fsqd
_refine_ls_weighting_details 'calc w=1/[\s^2^(Fo^2^)+(0.1374P)^2^+0.5032P] where P=(Fo^2^+2Fc^2^)/3'
_refine_ls_weighting_scheme calc
_refine_ls_wR_factor_gt 0.1764
_refine_ls_wR_factor_ref 0.1772
_reflns_number_gt 8854
_reflns_number_total 9030
_reflns_threshold_expression >2sigma(I)
_cod_data_source_file ic4000457_si_002_01.cif
_cod_data_source_block 1_2CH2Cl2
_cod_original_cell_volume 2043.8(6)
_cod_database_code 4334648

loop_
_symmetry_equiv_pos_as_xyz
'x, y, z'
'-x, -y, -z'

loop_
_atom_site_label
_atom_site_type_symbol
_atom_site_fract_x
_atom_site_fract_y
_atom_site_fract_z
_atom_site_U_iso_or_equiv
_atom_site_adp_type
_atom_site_occupancy
_atom_site_symmetry_multiplicity
_atom_site_calc_flag
_atom_site_refinement_flags
Pt1 Pt 0.5000 0.5000 0.5000 0.02509(11) Uani 1 2 d S
Cu1 Cu 0.51651(6) 0.72763(6) 0.54197(5) 0.03304(16) Uani 1 1 d .
Cl1 Cl 0.20697(16) 0.29212(19) 0.95435(14) 0.0644(5) Uani 1 1 d .
P1 P 0.55846(12) 0.80618(11) 0.72797(10) 0.0301(3) Uani 1 1 d .
P2 P 0.53561(11) 0.55557(11) 0.68518(10) 0.0267(3) Uani 1 1 d .
P3 P 0.41300(11) 0.67678(11) 0.36342(10) 0.0308(3) Uani 1 1 d .
O1 O 0.1548(9) 0.2365(15) 0.9986(12) 0.191(7) Uani 1 1 d .
O2 O 0.1778(14) 0.4007(14) 0.9897(11) 0.193(7) Uani 1 1 d .
O3 O 0.1658(6) 0.2392(7) 0.8353(5) 0.104(3) Uani 1 1 d .
O4 O 0.3222(6) 0.3331(10) 1.0055(5) 0.123(4) Uani 1 1 d .
C1 C 0.6133(5) 0.7106(4) 0.7775(4) 0.0325(10) Uani 1 1 d .
H1A H 0.6910 0.7240 0.7863 0.039 Uiso 1 1 calc R
H1B H 0.6123 0.7319 0.8509 0.039 Uiso 1 1 calc R
C2 C 0.3676(4) 0.5172(4) 0.2716(4) 0.0323(10) Uani 1 1 d .
H2A H 0.2951 0.4822 0.2686 0.039 Uiso 1 1 calc R
H2B H 0.3573 0.5024 0.1963 0.039 Uiso 1 1 calc R
C3 C 0.4445(5) 0.8286(5) 0.7722(5) 0.0390(11) Uani 1 1 d .
C4 C 0.3467(6) 0.8230(7) 0.6945(6) 0.0563(17) Uani 1 1 d .
H4A H 0.3416 0.8086 0.6233 0.068 Uiso 1 1 calc R
C5 C 0.2563(8) 0.8394(10) 0.7245(9) 0.080(3) Uani 1 1 d .
H5A H 0.1910 0.8363 0.6732 0.095 Uiso 1 1 calc R
C6 C 0.2633(9) 0.8597(9) 0.8273(9) 0.081(3) Uani 1 1 d .
H6A H 0.2025 0.8709 0.8459 0.097 Uiso 1 1 calc R
C7 C 0.3571(9) 0.8643(9) 0.9047(7) 0.078(3) Uani 1 1 d .
H7A H 0.3596 0.8773 0.9747 0.094 Uiso 1 1 calc R
C8 C 0.4500(7) 0.8494(7) 0.8783(5) 0.0576(17) Uani 1 1 d .
H8A H 0.5147 0.8532 0.9309 0.069 Uiso 1 1 calc R
C9 C 0.6739(5) 0.9439(4) 0.8151(4) 0.0345(10) Uani 1 1 d .
C10 C 0.6692(6) 1.0309(6) 0.7849(6) 0.0567(17) Uani 1 1 d .
H10A H 0.6066 1.0191 0.7249 0.068 Uiso 1 1 calc R
C11 C 0.7585(8) 1.1370(7) 0.8444(7) 0.069(2) Uani 1 1 d .
H11A H 0.7535 1.1968 0.8264 0.083 Uiso 1 1 calc R
C12 C 0.8522(7) 1.1518(6) 0.9286(7) 0.067(2) Uani 1 1 d .
H12A H 0.9134 1.2198 0.9646 0.080 Uiso 1 1 calc R
C13 C 0.8568(6) 1.0676(6) 0.9605(6) 0.0588(18) Uani 1 1 d .
H13A H 0.9198 1.0802 1.0205 0.071 Uiso 1 1 calc R
C14 C 0.7684(5) 0.9634(5) 0.9044(5) 0.0441(13) Uani 1 1 d .
H14A H 0.7725 0.9064 0.9266 0.053 Uiso 1 1 calc R
C15 C 0.4187(5) 0.5290(5) 0.7239(4) 0.0363(11) Uani 1 1 d .
C16 C 0.4286(6) 0.5032(6) 0.8109(5) 0.0466(13) Uani 1 1 d .
H16A H 0.4951 0.4954 0.8491 0.056 Uiso 1 1 calc R
C17 C 0.3375(8) 0.4891(7) 0.8401(7) 0.066(2) Uani 1 1 d .
H17A H 0.3433 0.4710 0.8978 0.080 Uiso 1 1 calc R
C18 C 0.2393(7) 0.5015(9) 0.7854(8) 0.078(3) Uani 1 1 d .
H18A H 0.1792 0.4919 0.8060 0.094 Uiso 1 1 calc R
C19 C 0.2299(6) 0.5286(8) 0.6990(7) 0.067(2) Uani 1 1 d .
H19A H 0.1637 0.5377 0.6620 0.080 Uiso 1 1 calc R
C20 C 0.3186(5) 0.5417(6) 0.6688(5) 0.0469(14) Uani 1 1 d .
H20A H 0.3121 0.5592 0.6107 0.056 Uiso 1 1 calc R
C21 C 0.2817(5) 0.7093(5) 0.3325(4) 0.0381(11) Uani 1 1 d .
C22 C 0.1829(6) 0.6339(6) 0.2396(6) 0.0490(14) Uani 1 1 d .
H22A H 0.1819 0.5613 0.1895 0.059 Uiso 1 1 calc R
C23 C 0.0861(6) 0.6639(8) 0.2196(7) 0.065(2) Uani 1 1 d .
H23A H 0.0204 0.6121 0.1572 0.078 Uiso 1 1 calc R
C24 C 0.0883(8) 0.7731(10) 0.2943(8) 0.080(3) Uani 1 1 d .
H24A H 0.0237 0.7945 0.2826 0.096 Uiso 1 1 calc R
C25 C 0.1862(9) 0.8486(9) 0.3851(8) 0.082(3) Uani 1 1 d .
H25A H 0.1887 0.9230 0.4330 0.098 Uiso 1 1 calc R
C26 C 0.2810(6) 0.8159(7) 0.4065(6) 0.0575(18) Uani 1 1 d .
H26A H 0.3451 0.8661 0.4714 0.069 Uiso 1 1 calc R
C27 C 0.4842(5) 0.7397(5) 0.2991(4) 0.0378(11) Uani 1 1 d .
C28 C 0.4376(7) 0.7050(6) 0.1846(5) 0.0541(16) Uani 1 1 d .
H28A H 0.3669 0.6486 0.1393 0.065 Uiso 1 1 calc R
C29 C 0.4951(9) 0.7531(7) 0.1378(6) 0.069(2) Uani 1 1 d .
H29A H 0.4634 0.7274 0.0611 0.082 Uiso 1 1 calc R
C30 C 0.5987(10) 0.8388(9) 0.2030(8) 0.085(3) Uani 1 1 d .
H30A H 0.6376 0.8703 0.1710 0.101 Uiso 1 1 calc R
C31 C 0.6441(9) 0.8772(10) 0.3178(9) 0.091(3) Uani 1 1 d .
H31A H 0.7125 0.9371 0.3637 0.109 Uiso 1 1 calc R
C32 C 0.5874(7) 0.8262(7) 0.3645(6) 0.0607(18) Uani 1 1 d .
H32A H 0.6197 0.8510 0.4411 0.073 Uiso 1 1 calc R
C33 C 0.3629(4) 0.3725(5) 0.4568(4) 0.0330(10) Uani 1 1 d .
C34 C 0.2806(5) 0.2942(5) 0.4355(5) 0.0369(11) Uani 1 1 d .
C35 C 0.1815(5) 0.2105(5) 0.4166(6) 0.0447(13) Uani 1 1 d .
C36 C 0.1116(6) 0.1213(6) 0.3082(7) 0.0596(18) Uani 1 1 d .
H36A H 0.1295 0.1153 0.2481 0.072 Uiso 1 1 calc R
C37 C 0.0164(8) 0.0422(7) 0.2900(10) 0.084(3) Uani 1 1 d .
H37A H -0.0290 -0.0176 0.2176 0.101 Uiso 1 1 calc R
C38 C -0.0124(8) 0.0499(9) 0.3756(13) 0.098(4) Uani 1 1 d .
H38A H -0.0785 -0.0028 0.3612 0.117 Uiso 1 1 calc R
C39 C 0.0548(10) 0.1345(11) 0.4828(12) 0.094(3) Uani 1 1 d .
H39A H 0.0351 0.1388 0.5416 0.113 Uiso 1 1 calc R
C40 C 0.1552(8) 0.2163(7) 0.5047(8) 0.067(2) Uani 1 1 d .
H40A H 0.2024 0.2731 0.5778 0.081 Uiso 1 1 calc R
Cl2 Cl 0.0587(4) 0.3535(4) 0.2310(3) 0.1524(19) Uani 1 1 d .
Cl3 Cl 0.0937(3) 0.5617(3) 0.4345(3) 0.1181(11) Uani 1 1 d .
C41 C 0.0650(13) 0.4113(16) 0.3648(15) 0.135(6) Uani 1 1 d .
H41A H 0.1224 0.3917 0.4085 0.162 Uiso 1 1 calc R
H41B H -0.0064 0.3738 0.3623 0.162 Uiso 1 1 calc R

loop_
_atom_site_aniso_label
_atom_site_aniso_U_11
_atom_site_aniso_U_22
_atom_site_aniso_U_33
_atom_site_aniso_U_23
_atom_site_aniso_U_13
_atom_site_aniso_U_12
Pt1 0.03384(17) 0.02453(16) 0.02006(15) 0.01015(11) 0.01400(11) 0.01263(11)
Cu1 0.0473(4) 0.0321(3) 0.0222(3) 0.0122(2) 0.0155(3) 0.0183(3)
Cl1 0.0574(9) 0.0778(12) 0.0440(8) 0.0315(8) 0.0075(7) 0.0073(8)
P1 0.0432(7) 0.0289(6) 0.0214(5) 0.0101(5) 0.0170(5) 0.0172(5)
P2 0.0379(6) 0.0257(6) 0.0196(5) 0.0100(4) 0.0149(4) 0.0137(5)
P3 0.0418(7) 0.0319(6) 0.0240(5) 0.0146(5) 0.0152(5) 0.0175(5)
O1 0.100(7) 0.297(17) 0.203(13) 0.195(14) 0.028(7) -0.010(9)
O2 0.251(16) 0.213(13) 0.125(9) 0.062(9) 0.069(10) 0.159(13)
O3 0.090(5) 0.119(6) 0.050(3) 0.025(4) -0.010(3) 0.019(4)
O4 0.068(4) 0.215(10) 0.052(3) 0.061(5) 0.007(3) 0.006(5)
C1 0.043(3) 0.031(2) 0.0218(19) 0.0118(18) 0.0104(18) 0.014(2)
C2 0.040(2) 0.029(2) 0.027(2) 0.0124(18) 0.0117(18) 0.015(2)
C3 0.053(3) 0.030(2) 0.036(3) 0.011(2) 0.027(2) 0.018(2)
C4 0.065(4) 0.070(5) 0.062(4) 0.038(4) 0.040(3) 0.043(4)
C5 0.072(5) 0.104(7) 0.089(6) 0.048(6) 0.048(5) 0.058(5)
C6 0.086(6) 0.081(6) 0.092(6) 0.030(5) 0.065(5) 0.045(5)
C7 0.096(6) 0.087(6) 0.060(4) 0.021(4) 0.060(5) 0.036(5)
C8 0.064(4) 0.065(4) 0.037(3) 0.011(3) 0.031(3) 0.023(3)
C9 0.048(3) 0.026(2) 0.030(2) 0.0101(19) 0.021(2) 0.014(2)
C10 0.063(4) 0.048(4) 0.061(4) 0.034(3) 0.018(3) 0.016(3)
C11 0.084(5) 0.047(4) 0.074(5) 0.038(4) 0.025(4) 0.007(4)
C12 0.072(5) 0.043(4) 0.065(4) 0.017(3) 0.022(4) -0.002(3)
C13 0.056(4) 0.047(3) 0.050(3) 0.010(3) 0.010(3) 0.015(3)
C14 0.057(3) 0.033(3) 0.035(3) 0.014(2) 0.015(2) 0.012(2)
C15 0.046(3) 0.034(3) 0.031(2) 0.011(2) 0.026(2) 0.013(2)
C16 0.054(3) 0.054(3) 0.039(3) 0.022(3) 0.028(3) 0.018(3)
C17 0.086(5) 0.073(5) 0.056(4) 0.031(4) 0.051(4) 0.022(4)
C18 0.061(4) 0.103(7) 0.078(5) 0.034(5) 0.050(4) 0.025(5)
C19 0.050(4) 0.082(5) 0.070(5) 0.028(4) 0.033(3) 0.033(4)
C20 0.043(3) 0.058(4) 0.041(3) 0.018(3) 0.023(2) 0.024(3)
C21 0.047(3) 0.048(3) 0.035(2) 0.025(2) 0.022(2) 0.030(2)
C22 0.052(3) 0.052(3) 0.055(3) 0.032(3) 0.023(3) 0.027(3)
C23 0.049(4) 0.084(5) 0.069(5) 0.044(4) 0.016(3) 0.032(4)
C24 0.073(5) 0.118(8) 0.082(6) 0.057(6) 0.041(5) 0.069(6)
C25 0.101(7) 0.094(6) 0.068(5) 0.033(5) 0.041(5) 0.076(6)
C26 0.067(4) 0.064(4) 0.042(3) 0.019(3) 0.020(3) 0.043(4)
C27 0.055(3) 0.034(3) 0.034(2) 0.018(2) 0.025(2) 0.020(2)
C28 0.081(5) 0.047(3) 0.035(3) 0.023(3) 0.025(3) 0.015(3)
C29 0.118(7) 0.060(4) 0.048(4) 0.032(3) 0.048(4) 0.031(5)
C30 0.115(8) 0.081(6) 0.082(6) 0.047(5) 0.069(6) 0.016(5)
C31 0.077(6) 0.105(7) 0.080(6) 0.046(6) 0.036(5) -0.010(5)
C32 0.067(4) 0.065(4) 0.045(3) 0.025(3) 0.026(3) 0.008(4)
C33 0.039(2) 0.037(2) 0.024(2) 0.0123(19) 0.0171(18) 0.015(2)
C34 0.038(2) 0.033(2) 0.042(3) 0.015(2) 0.022(2) 0.014(2)
C35 0.041(3) 0.038(3) 0.062(4) 0.025(3) 0.028(3) 0.013(2)
C36 0.046(3) 0.049(4) 0.066(4) 0.015(3) 0.023(3) 0.007(3)
C37 0.063(5) 0.048(4) 0.118(8) 0.033(5) 0.027(5) -0.002(4)
C38 0.065(5) 0.061(5) 0.188(13) 0.067(7) 0.072(7) 0.016(4)
C39 0.101(8) 0.103(8) 0.141(10) 0.079(8) 0.095(8) 0.044(7)
C40 0.080(5) 0.059(4) 0.074(5) 0.031(4) 0.049(4) 0.018(4)
Cl2 0.183(4) 0.111(3) 0.102(2) 0.053(2) 0.008(3) -0.012(3)
Cl3 0.123(3) 0.128(3) 0.099(2) 0.065(2) 0.0378(19) 0.018(2)
C41 0.140(12) 0.195(16) 0.200(16) 0.145(14) 0.126(12) 0.126(12)

loop_
_atom_type_symbol
_atom_type_description
_atom_type_scat_dispersion_real
_atom_type_scat_dispersion_imag
_atom_type_scat_source
C C 0.0033 0.0016 'International Tables Vol C Tables 4.2.6.8 and 6.1.1.4'
H H 0.0000 0.0000 'International Tables Vol C Tables 4.2.6.8 and 6.1.1.4'
O O 0.0106 0.0060 'International Tables Vol C Tables 4.2.6.8 and 6.1.1.4'
P P 0.1023 0.0942 'International Tables Vol C Tables 4.2.6.8 and 6.1.1.4'
Cl Cl 0.1484 0.1585 'International Tables Vol C Tables 4.2.6.8 and 6.1.1.4'
Cu Cu 0.3201 1.2651 'International Tables Vol C Tables 4.2.6.8 and 6.1.1.4'
Pt Pt -1.7033 8.3905 'International Tables Vol C Tables 4.2.6.8 and 6.1.1.4'

loop_
_geom_angle_atom_site_label_1
_geom_angle_atom_site_label_2
_geom_angle_atom_site_label_3
_geom_angle
_geom_angle_site_symmetry_1
_geom_angle_site_symmetry_3
C33 Pt1 C33 180.0(2) 2_666 .
C33 Pt1 P2 88.53(14) 2_666 2_666
C33 Pt1 P2 91.47(14) . 2_666
C33 Pt1 P2 91.47(14) 2_666 .
C33 Pt1 P2 88.53(14) . .
P2 Pt1 P2 180.000(1) 2_666 .
C33 Pt1 Cu1 127.37(15) 2_666 2_666
C33 Pt1 Cu1 52.63(15) . 2_666
P2 Pt1 Cu1 90.07(3) 2_666 2_666
P2 Pt1 Cu1 89.93(3) . 2_666
C33 Pt1 Cu1 52.63(15) 2_666 .
C33 Pt1 Cu1 127.37(15) . .
P2 Pt1 Cu1 89.93(3) 2_666 .
P2 Pt1 Cu1 90.07(3) . .
Cu1 Pt1 Cu1 180.0 2_666 .
C33 Cu1 P3 108.57(13) 2_666 .
C33 Cu1 P1 95.02(12) 2_666 .
P3 Cu1 P1 155.43(6) . .
C33 Cu1 Pt1 45.41(14) 2_666 .
P3 Cu1 Pt1 94.77(4) . .
P1 Cu1 Pt1 97.09(4) . .
O1 Cl1 O4 115.1(6) . .
O1 Cl1 O3 117.3(7) . .
O4 Cl1 O3 112.8(5) . .
O1 Cl1 O2 101.4(11) . .
O4 Cl1 O2 102.5(9) . .
O3 Cl1 O2 105.2(7) . .
C3 P1 C9 106.4(3) . .
C3 P1 C1 106.6(3) . .
C9 P1 C1 102.1(2) . .
C3 P1 Cu1 117.1(2) . .
C9 P1 Cu1 114.78(18) . .
C1 P1 Cu1 108.67(17) . .
C15 P2 C1 104.6(3) . .
C15 P2 C2 109.1(3) . 2_666
C1 P2 C2 104.0(2) . 2_666
C15 P2 Pt1 119.03(18) . .
C1 P2 Pt1 112.66(17) . .
C2 P2 Pt1 106.48(17) 2_666 .
C27 P3 C21 102.9(3) . .
C27 P3 C2 104.7(2) . .
C21 P3 C2 102.9(3) . .
C27 P3 Cu1 115.1(2) . .
C21 P3 Cu1 118.25(18) . .
C2 P3 Cu1 111.49(17) . .
P2 C1 P1 114.2(3) . .
P2 C2 P3 115.0(3) 2_666 .
C4 C3 C8 119.4(6) . .
C4 C3 P1 117.2(5) . .
C8 C3 P1 123.3(5) . .
C3 C4 C5 119.4(7) . .
C6 C5 C4 120.4(9) . .
C5 C6 C7 121.7(8) . .
C6 C7 C8 119.8(8) . .
C3 C8 C7 119.4(8) . .
C10 C9 C14 118.8(5) . .
C10 C9 P1 117.2(5) . .
C14 C9 P1 123.9(4) . .
C9 C10 C11 120.3(7) . .
C12 C11 C10 119.7(7) . .
C11 C12 C13 120.4(7) . .
C12 C13 C14 120.6(7) . .
C13 C14 C9 120.1(6) . .
C16 C15 C20 119.5(5) . .
C16 C15 P2 121.7(5) . .
C20 C15 P2 118.7(5) . .
C15 C16 C17 119.0(7) . .
C18 C17 C16 121.2(8) . .
C17 C18 C19 119.9(7) . .
C20 C19 C18 119.5(7) . .
C19 C20 C15 120.9(7) . .
C26 C21 C22 118.2(6) . .
C26 C21 P3 117.6(5) . .
C22 C21 P3 124.2(5) . .
C23 C22 C21 121.6(7) . .
C22 C23 C24 119.0(7) . .
C25 C24 C23 119.6(7) . .
C24 C25 C26 120.8(8) . .
C25 C26 C21 120.6(7) . .
C32 C27 C28 118.1(6) . .
C32 C27 P3 119.5(5) . .
C28 C27 P3 122.4(5) . .
C29 C28 C27 120.9(7) . .
C30 C29 C28 121.0(7) . .
C29 C30 C31 118.6(7) . .
C30 C31 C32 120.3(8) . .
C27 C32 C31 121.0(7) . .
C34 C33 Pt1 176.7(4) . .
C34 C33 Cu1 96.9(4) . 2_666
Pt1 C33 Cu1 81.96(19) . 2_666
C33 C34 C35 175.0(6) . .
C40 C35 C36 119.1(7) . .
C40 C35 C34 120.7(6) . .
C36 C35 C34 120.2(6) . .
C37 C36 C35 120.2(8) . .
C38 C37 C36 121.1(10) . .
C37 C38 C39 120.4(8) . .
C38 C39 C40 119.9(9) . .
C35 C40 C39 119.3(9) . .
Cl2 C41 Cl3 115.7(9) . .

loop_
_geom_bond_atom_site_label_1
_geom_bond_atom_site_label_2
_geom_bond_distance
_geom_bond_site_symmetry_2
Pt1 C33 1.995(5) 2_666
Pt1 C33 1.995(5) .
Pt1 P2 2.3006(13) 2_666
Pt1 P2 2.3006(12) .
Pt1 Cu1 2.7744(8) 2_666
Pt1 Cu1 2.7744(8) .
Cu1 C33 2.227(5) 2_666
Cu1 P3 2.2428(14) .
Cu1 P1 2.2609(14) .
Cl1 O1 1.368(11) .
Cl1 O4 1.372(7) .
Cl1 O3 1.423(7) .
Cl1 O2 1.473(13) .
P1 C3 1.814(6) .
P1 C9 1.819(6) .
P1 C1 1.825(5) .
P2 C15 1.811(5) .
P2 C1 1.818(5) .
P2 C2 1.828(5) 2_666
P3 C27 1.810(6) .
P3 C21 1.819(5) .
P3 C2 1.844(5) .
C2 P2 1.828(5) 2_666
C3 C4 1.395(9) .
C3 C8 1.397(8) .
C4 C5 1.399(10) .
C5 C6 1.347(14) .
C6 C7 1.363(15) .
C7 C8 1.402(11) .
C9 C10 1.384(8) .
C9 C14 1.386(8) .
C10 C11 1.404(10) .
C11 C12 1.360(12) .
C12 C13 1.365(12) .
C13 C14 1.386(9) .
C15 C16 1.388(8) .
C15 C20 1.395(8) .
C16 C17 1.388(9) .
C17 C18 1.371(14) .
C18 C19 1.391(13) .
C19 C20 1.368(10) .
C21 C26 1.379(8) .
C21 C22 1.387(9) .
C22 C23 1.381(9) .
C23 C24 1.391(13) .
C24 C25 1.369(14) .
C25 C26 1.376(10) .
C27 C32 1.378(9) .
C27 C28 1.397(8) .
C28 C29 1.380(10) .
C29 C30 1.377(13) .
C30 C31 1.391(14) .
C31 C32 1.393(11) .
C33 C34 1.232(8) .
C33 Cu1 2.227(5) 2_666
C34 C35 1.441(8) .
C35 C40 1.372(10) .
C35 C36 1.396(10) .
C36 C37 1.374(11) .
C37 C38 1.349(17) .
C38 C39 1.362(17) .
C39 C40 1.424(13) .
Cl2 C41 1.711(16) .
Cl3 C41 1.736(18) .
